data_7153204
loop_
_publ_author_name
'Vijayadas, Kuruppanthara N.'
'Nair, Roshna V.'
'Gawade, Rupesh L.'
'Kotmale, Amol S.'
'Prabhakaran, Panchami'
'Gonnade, Rajesh G.'
'Puranik, Vedavadi G.'
'Rajamohanan, Pattuparambil R.'
'Sanjayan, Gangadhar J.'

_publ_section_title
;
 Ester vs. amide on folding: a case study with a 2-residue synthetic
 peptide.
;
_journal_issue 48
_journal_name_full 'Organic &amp; biomolecular chemistry'
_journal_page_first 8348
_journal_page_last 8356
_journal_paper_doi 10.1039/c3ob41967c
_journal_volume 11
_journal_year 2013
_chemical_formula_moiety 'C23 H32 N4 O5'
_chemical_formula_sum 'C23 H32 N4 O5'
_chemical_formula_weight 444.53
_chemical_name_common Peptide
_chemical_name_systematic
;
?
;
_space_group_IT_number 19
_symmetry_cell_setting orthorhombic
_symmetry_space_group_name_Hall 'P 2ac 2ab'
_symmetry_space_group_name_H-M 'P 21 21 21'
_atom_sites_solution_hydrogens geom
_atom_sites_solution_primary direct
_atom_sites_solution_secondary difmap
_audit_creation_method SHELXL-97
_cell_angle_alpha 90.00
_cell_angle_beta 90.00
_cell_angle_gamma 90.00
_cell_formula_units_Z 4
_cell_length_a 8.9732(8)
_cell_length_b 10.4292(9)
_cell_length_c 25.653(2)
_cell_measurement_reflns_used 1545
_cell_measurement_temperature 295(2)
_cell_measurement_theta_max 18.219
_cell_measurement_theta_min 2.405
_cell_volume 2400.7(4)
_computing_cell_refinement 'BRUKER SAINT'
_computing_data_collection 'BRUKER SMART'
_computing_data_reduction 'BRUKER SAINT'
_computing_molecular_graphics 'SHELXTL and PLATON'
_computing_publication_material SHELXTL
_computing_structure_refinement 'SHELXL-97 (Sheldrick, 1997)'
_computing_structure_solution 'SHELXS-97 (Sheldrick, 1990)'
_diffrn_ambient_temperature 295(2)
_diffrn_measured_fraction_theta_full 1.000
_diffrn_measured_fraction_theta_max 1.000
_diffrn_measurement_device 'Bruker Smart APEX'
_diffrn_measurement_device_type 'CCD Area Detector'
_diffrn_measurement_method 'Omega Scan'
_diffrn_radiation_monochromator graphite
_diffrn_radiation_source 'fine-focus sealed tube'
_diffrn_radiation_type MoK\a
_diffrn_radiation_wavelength 0.71073
_diffrn_reflns_av_R_equivalents 0.0477
_diffrn_reflns_av_sigmaI/netI 0.0607
_diffrn_reflns_limit_h_max 10
_diffrn_reflns_limit_h_min -10
_diffrn_reflns_limit_k_max 12
_diffrn_reflns_limit_k_min -12
_diffrn_reflns_limit_l_max 20
_diffrn_reflns_limit_l_min -30
_diffrn_reflns_number 12181
_diffrn_reflns_theta_full 24.99
_diffrn_reflns_theta_max 24.99
_diffrn_reflns_theta_min 2.11
_exptl_absorpt_coefficient_mu 0.088
_exptl_absorpt_correction_T_max 0.9896
_exptl_absorpt_correction_T_min 0.9849
_exptl_absorpt_correction_type multi-scan
_exptl_absorpt_process_details 'Bruker SADABS'
_exptl_crystal_colour colourless
_exptl_crystal_density_diffrn 1.230
_exptl_crystal_density_method 'not measured'
_exptl_crystal_description rectangular
_exptl_crystal_F_000 952
_exptl_crystal_size_max 0.17
_exptl_crystal_size_mid 0.12
_exptl_crystal_size_min 0.12
_refine_diff_density_max 0.250
_refine_diff_density_min -0.199
_refine_diff_density_rms 0.031
_refine_ls_abs_structure_details 'Flack H D (1983), Acta Cryst. A39, 876-881'
_refine_ls_abs_structure_Flack -1.4(18)
_refine_ls_extinction_method none
_refine_ls_goodness_of_fit_ref 1.025
_refine_ls_hydrogen_treatment riding
_refine_ls_matrix_type full
_refine_ls_number_parameters 293
_refine_ls_number_reflns 4239
_refine_ls_number_restraints 0
_refine_ls_restrained_S_all 1.025
_refine_ls_R_factor_all 0.1041
_refine_ls_R_factor_gt 0.0502
_refine_ls_shift/su_max 0.000
_refine_ls_shift/su_mean 0.000
_refine_ls_structure_factor_coef Fsqd
_refine_ls_weighting_details 'calc w=1/[\s^2^(Fo^2^)+(0.0650P)^2^+0.0000P] where P=(Fo^2^+2Fc^2^)/3'
_refine_ls_weighting_scheme calc
_refine_ls_wR_factor_gt 0.1181
_refine_ls_wR_factor_ref 0.1394
_reflns_number_gt 2463
_reflns_number_total 4239
_reflns_threshold_expression >2sigma(I)
_cod_data_source_file c3ob41967c.txt
_cod_data_source_block Boc-Pro-Ant-Pro-NHMe
_cod_depositor_comments
;
The following automatic conversions were performed:

'_symmetry_cell_setting' value 'Orthorhombic' changed to
'orthorhombic' according to
/home/saulius/struct/CIF-dictionaries/cif_core.dic dictionary named
'cif_core.dic' version 2.4.2 from 2011-04-26.

Automatic conversion script
Id: cif_fix_values 1891 2012-01-12 08:04:46Z andrius 
;
_cod_original_sg_symbol_H-M P212121
_cod_database_code 7153204

loop_
_symmetry_equiv_pos_as_xyz
'x, y, z'
'-x+1/2, -y, z+1/2'
'-x, y+1/2, -z+1/2'
'x+1/2, -y+1/2, -z'

loop_
_atom_site_label
_atom_site_type_symbol
_atom_site_fract_x
_atom_site_fract_y
_atom_site_fract_z
_atom_site_U_iso_or_equiv
_atom_site_adp_type
_atom_site_occupancy
_atom_site_symmetry_multiplicity
_atom_site_calc_flag
_atom_site_refinement_flags
O1 O 0.2652(4) 0.2347(3) 0.31366(11) 0.1131(11) Uani 1 1 d .
O2 O 0.1075(3) 0.1675(3) 0.24943(9) 0.0777(8) Uani 1 1 d .
O3 O 0.3953(5) 0.0370(3) 0.18854(12) 0.1339(15) Uani 1 1 d .
O4 O 0.1106(3) 0.0591(3) -0.01738(10) 0.0730(7) Uani 1 1 d .
O5 O 0.1066(3) 0.2685(2) 0.06444(11) 0.0818(8) Uani 1 1 d .
N1 N 0.3152(3) 0.2681(3) 0.22812(11) 0.0658(8) Uani 1 1 d .
N2 N 0.2636(3) 0.0613(2) 0.11446(10) 0.0536(7) Uani 1 1 d .
H2 H 0.2098 0.1159 0.0978 0.064 Uiso 1 1 calc R
N3 N -0.0342(3) 0.0404(2) 0.05326(10) 0.0515(7) Uani 1 1 d .
N4 N -0.0807(3) 0.3844(3) 0.03294(12) 0.0719(9) Uani 1 1 d .
H4 H -0.1699 0.3836 0.0207 0.086 Uiso 1 1 calc R
C1 C 0.2333(5) 0.2221(4) 0.26802(17) 0.0789(12) Uani 1 1 d .
C2 C 0.2882(4) 0.2419(3) 0.17321(12) 0.0554(8) Uani 1 1 d .
H2A H 0.1849 0.2626 0.1640 0.066 Uiso 1 1 calc R
C3 C 0.3954(5) 0.3332(4) 0.14613(17) 0.0852(12) Uani 1 1 d .
H3A H 0.4335 0.2955 0.1142 0.102 Uiso 1 1 calc R
H3B H 0.3464 0.4135 0.1378 0.102 Uiso 1 1 calc R
C4 C 0.5172(6) 0.3537(7) 0.1842(2) 0.162(3) Uani 1 1 d .
H4A H 0.5542 0.4408 0.1814 0.194 Uiso 1 1 calc R
H4B H 0.5988 0.2954 0.1769 0.194 Uiso 1 1 calc R
C5 C 0.4591(4) 0.3304(5) 0.23766(19) 0.1008(16) Uani 1 1 d .
H5A H 0.5253 0.2749 0.2572 0.121 Uiso 1 1 calc R
H5B H 0.4464 0.4103 0.2565 0.121 Uiso 1 1 calc R
C6 C 0.3228(4) 0.1029(3) 0.16023(14) 0.0626(10) Uani 1 1 d .
C7 C 0.2793(4) -0.0600(3) 0.09097(12) 0.0491(8) Uani 1 1 d .
C8 C 0.3834(4) -0.1506(3) 0.10807(13) 0.0589(9) Uani 1 1 d .
H8 H 0.4443 -0.1323 0.1365 0.071 Uiso 1 1 calc R
C9 C 0.3959(4) -0.2673(3) 0.08277(15) 0.0674(10) Uani 1 1 d .
H9 H 0.4627 -0.3283 0.0952 0.081 Uiso 1 1 calc R
C10 C 0.3117(4) -0.2942(3) 0.03997(16) 0.0733(11) Uani 1 1 d .
H10 H 0.3240 -0.3717 0.0226 0.088 Uiso 1 1 calc R
C11 C 0.2088(4) -0.2069(3) 0.02249(15) 0.0671(10) Uani 1 1 d .
H11 H 0.1509 -0.2263 -0.0065 0.081 Uiso 1 1 calc R
C12 C 0.1902(3) -0.0890(3) 0.04785(13) 0.0526(8) Uani 1 1 d .
C13 C 0.0856(4) 0.0077(3) 0.02544(14) 0.0534(8) Uani 1 1 d .
C14 C -0.0911(4) -0.0250(4) 0.09970(15) 0.0696(10) Uani 1 1 d .
H14A H -0.0331 -0.0030 0.1303 0.084 Uiso 1 1 calc R
H14B H -0.0901 -0.1173 0.0951 0.084 Uiso 1 1 calc R
C15 C -0.2455(5) 0.0241(6) 0.10394(19) 0.1184(18) Uani 1 1 d .
H15A H -0.3136 -0.0309 0.0849 0.142 Uiso 1 1 calc R
H15B H -0.2764 0.0268 0.1402 0.142 Uiso 1 1 calc R
C16 C -0.2457(4) 0.1539(4) 0.08155(17) 0.0861(12) Uani 1 1 d .
H16A H -0.2286 0.2174 0.1085 0.103 Uiso 1 1 calc R
H16B H -0.3405 0.1719 0.0649 0.103 Uiso 1 1 calc R
C17 C -0.1197(3) 0.1566(3) 0.04150(13) 0.0551(8) Uani 1 1 d .
H17 H -0.1606 0.1518 0.0061 0.066 Uiso 1 1 calc R
C18 C -0.0208(4) 0.2749(3) 0.04703(14) 0.0582(9) Uani 1 1 d .
C19 C -0.0045(4) 0.5063(3) 0.03700(17) 0.0822(12) Uani 1 1 d .
H19A H -0.0598 0.5624 0.0595 0.123 Uiso 1 1 calc R
H19B H 0.0036 0.5444 0.0030 0.123 Uiso 1 1 calc R
H19C H 0.0934 0.4931 0.0511 0.123 Uiso 1 1 calc R
C20 C 0.0023(5) 0.1034(4) 0.28464(17) 0.0813(12) Uani 1 1 d .
C21 C -0.0635(6) 0.1980(5) 0.32293(19) 0.1155(17) Uani 1 1 d .
H21A H 0.0125 0.2260 0.3467 0.173 Uiso 1 1 calc R
H21B H -0.1424 0.1575 0.3421 0.173 Uiso 1 1 calc R
H21C H -0.1024 0.2706 0.3043 0.173 Uiso 1 1 calc R
C22 C 0.0761(7) -0.0094(4) 0.3108(2) 0.1210(17) Uani 1 1 d .
H22A H 0.1241 -0.0618 0.2850 0.181 Uiso 1 1 calc R
H22B H 0.0023 -0.0592 0.3288 0.181 Uiso 1 1 calc R
H22C H 0.1489 0.0209 0.3353 0.181 Uiso 1 1 calc R
C23 C -0.1159(5) 0.0566(5) 0.24703(19) 0.1116(16) Uani 1 1 d .
H23A H -0.1665 0.1288 0.2321 0.167 Uiso 1 1 calc R
H23B H -0.1863 0.0040 0.2654 0.167 Uiso 1 1 calc R
H23C H -0.0697 0.0073 0.2199 0.167 Uiso 1 1 calc R

loop_
_atom_site_aniso_label
_atom_site_aniso_U_11
_atom_site_aniso_U_22
_atom_site_aniso_U_33
_atom_site_aniso_U_23
_atom_site_aniso_U_13
_atom_site_aniso_U_12
O1 0.143(3) 0.137(3) 0.0596(16) -0.0222(18) -0.0119(18) -0.026(2)
O2 0.0884(18) 0.0797(17) 0.0649(15) -0.0070(15) 0.0069(16) -0.0232(16)
O3 0.201(4) 0.099(2) 0.101(2) -0.0357(19) -0.083(3) 0.084(3)
O4 0.0542(13) 0.1034(19) 0.0615(15) 0.0154(15) 0.0051(13) 0.0035(14)
O5 0.0670(15) 0.0578(15) 0.121(2) 0.0124(15) -0.0413(16) 0.0001(14)
N1 0.0561(17) 0.077(2) 0.0638(19) -0.0203(17) -0.0069(16) -0.0076(16)
N2 0.0541(16) 0.0471(16) 0.0596(17) -0.0066(14) -0.0130(14) 0.0106(14)
N3 0.0453(15) 0.0515(16) 0.0578(17) 0.0050(14) 0.0031(14) -0.0028(13)
N4 0.0534(16) 0.065(2) 0.098(2) 0.0156(18) -0.0190(17) -0.0007(17)
C1 0.094(3) 0.071(3) 0.072(3) -0.014(2) -0.006(3) -0.005(3)
C2 0.0536(19) 0.051(2) 0.062(2) -0.0074(17) -0.0035(18) 0.0055(17)
C3 0.075(3) 0.081(3) 0.100(3) -0.006(2) 0.006(3) -0.018(2)
C4 0.112(4) 0.255(8) 0.117(5) -0.039(5) 0.012(4) -0.100(5)
C5 0.067(3) 0.129(4) 0.106(4) -0.038(3) -0.014(3) -0.023(3)
C6 0.062(2) 0.062(2) 0.064(2) -0.004(2) -0.020(2) 0.0177(19)
C7 0.0482(19) 0.0421(18) 0.0569(19) -0.0007(16) 0.0053(17) 0.0015(16)
C8 0.059(2) 0.053(2) 0.065(2) -0.0003(19) 0.0080(18) 0.0083(19)
C9 0.061(2) 0.051(2) 0.090(3) 0.001(2) 0.012(2) 0.006(2)
C10 0.067(2) 0.053(2) 0.100(3) -0.022(2) 0.025(3) -0.001(2)
C11 0.058(2) 0.065(2) 0.079(2) -0.019(2) 0.005(2) -0.006(2)
C12 0.0469(17) 0.051(2) 0.060(2) -0.0087(17) 0.0033(18) -0.0043(16)
C13 0.0459(19) 0.058(2) 0.056(2) -0.0078(19) -0.0035(19) -0.0085(18)
C14 0.066(2) 0.070(2) 0.073(2) 0.014(2) 0.007(2) 0.001(2)
C15 0.078(3) 0.159(5) 0.118(4) 0.058(4) 0.035(3) 0.030(3)
C16 0.069(2) 0.076(3) 0.113(3) 0.007(3) 0.030(2) 0.007(2)
C17 0.0435(17) 0.060(2) 0.062(2) 0.0071(18) 0.0011(17) 0.0014(18)
C18 0.049(2) 0.058(2) 0.067(2) 0.0105(19) -0.0060(19) 0.0044(19)
C19 0.088(3) 0.057(2) 0.102(3) 0.011(2) -0.017(3) 0.002(2)
C20 0.099(3) 0.063(3) 0.082(3) -0.007(2) 0.018(3) -0.008(2)
C21 0.138(4) 0.096(3) 0.112(4) -0.023(3) 0.050(3) -0.005(3)
C22 0.165(5) 0.078(3) 0.119(4) 0.016(3) 0.016(4) 0.006(4)
C23 0.107(4) 0.120(4) 0.108(4) 0.007(3) 0.013(3) -0.043(3)

loop_
_atom_type_symbol
_atom_type_description
_atom_type_scat_dispersion_real
_atom_type_scat_dispersion_imag
_atom_type_scat_source
C C 0.0033 0.0016 'International Tables Vol C Tables 4.2.6.8 and 6.1.1.4'
H H 0.0000 0.0000 'International Tables Vol C Tables 4.2.6.8 and 6.1.1.4'
N N 0.0061 0.0033 'International Tables Vol C Tables 4.2.6.8 and 6.1.1.4'
O O 0.0106 0.0060 'International Tables Vol C Tables 4.2.6.8 and 6.1.1.4'

loop_
_geom_angle_atom_site_label_1
_geom_angle_atom_site_label_2
_geom_angle_atom_site_label_3
_geom_angle
C1 O2 C20 120.8(3)
C1 N1 C2 125.3(3)
C1 N1 C5 120.7(3)
C2 N1 C5 113.1(3)
C6 N2 C7 128.1(3)
C6 N2 H2 116.0
C7 N2 H2 116.0
C13 N3 C14 126.6(3)
C13 N3 C17 121.6(3)
C14 N3 C17 111.7(3)
C18 N4 C19 123.4(3)
C18 N4 H4 118.3
C19 N4 H4 118.3
O1 C1 N1 124.5(4)
O1 C1 O2 125.7(4)
N1 C1 O2 109.7(3)
N1 C2 C6 110.9(3)
N1 C2 C3 102.7(3)
C6 C2 C3 111.6(3)
N1 C2 H2A 110.5
C6 C2 H2A 110.5
C3 C2 H2A 110.5
C4 C3 C2 104.9(4)
C4 C3 H3A 110.8
C2 C3 H3A 110.8
C4 C3 H3B 110.8
C2 C3 H3B 110.8
H3A C3 H3B 108.9
C3 C4 C5 109.0(4)
C3 C4 H4A 109.9
C5 C4 H4A 109.9
C3 C4 H4B 109.9
C5 C4 H4B 109.9
H4A C4 H4B 108.3
N1 C5 C4 103.1(4)
N1 C5 H5A 111.1
C4 C5 H5A 111.1
N1 C5 H5B 111.1
C4 C5 H5B 111.1
H5A C5 H5B 109.1
O3 C6 N2 123.7(3)
O3 C6 C2 121.8(3)
N2 C6 C2 114.4(3)
C12 C7 C8 119.0(3)
C12 C7 N2 118.4(3)
C8 C7 N2 122.7(3)
C9 C8 C7 120.1(3)
C9 C8 H8 120.0
C7 C8 H8 120.0
C10 C9 C8 120.9(4)
C10 C9 H9 119.5
C8 C9 H9 119.5
C9 C10 C11 120.0(3)
C9 C10 H10 120.0
C11 C10 H10 120.0
C10 C11 C12 120.7(3)
C10 C11 H11 119.6
C12 C11 H11 119.6
C7 C12 C11 119.2(3)
C7 C12 C13 121.2(3)
C11 C12 C13 119.3(3)
O4 C13 N3 120.5(3)
O4 C13 C12 121.3(3)
N3 C13 C12 118.2(3)
N3 C14 C15 103.0(3)
N3 C14 H14A 111.2
C15 C14 H14A 111.2
N3 C14 H14B 111.2
C15 C14 H14B 111.2
H14A C14 H14B 109.1
C16 C15 C14 106.9(4)
C16 C15 H15A 110.3
C14 C15 H15A 110.3
C16 C15 H15B 110.3
C14 C15 H15B 110.3
H15A C15 H15B 108.6
C15 C16 C17 106.2(3)
C15 C16 H16A 110.5
C17 C16 H16A 110.5
C15 C16 H16B 110.5
C17 C16 H16B 110.5
H16A C16 H16B 108.7
N3 C17 C18 110.2(2)
N3 C17 C16 103.5(3)
C18 C17 C16 112.5(3)
N3 C17 H17 110.2
C18 C17 H17 110.2
C16 C17 H17 110.2
O5 C18 N4 121.9(3)
O5 C18 C17 122.0(3)
N4 C18 C17 116.1(3)
N4 C19 H19A 109.5
N4 C19 H19B 109.5
H19A C19 H19B 109.5
N4 C19 H19C 109.5
H19A C19 H19C 109.5
H19B C19 H19C 109.5
O2 C20 C22 110.3(4)
O2 C20 C21 110.7(3)
C22 C20 C21 113.0(4)
O2 C20 C23 101.8(3)
C22 C20 C23 109.9(4)
C21 C20 C23 110.5(4)
C20 C21 H21A 109.5
C20 C21 H21B 109.5
H21A C21 H21B 109.5
C20 C21 H21C 109.5
H21A C21 H21C 109.5
H21B C21 H21C 109.5
C20 C22 H22A 109.5
C20 C22 H22B 109.5
H22A C22 H22B 109.5
C20 C22 H22C 109.5
H22A C22 H22C 109.5
H22B C22 H22C 109.5
C20 C23 H23A 109.5
C20 C23 H23B 109.5
H23A C23 H23B 109.5
C20 C23 H23C 109.5
H23A C23 H23C 109.5
H23B C23 H23C 109.5

loop_
_geom_bond_atom_site_label_1
_geom_bond_atom_site_label_2
_geom_bond_distance
O1 C1 1.212(4)
O2 C1 1.351(5)
O2 C20 1.468(5)
O3 C6 1.193(4)
O4 C13 1.243(4)
O5 C18 1.230(4)
N1 C1 1.348(5)
N1 C2 1.455(4)
N1 C5 1.466(5)
N2 C6 1.360(4)
N2 C7 1.409(4)
N2 H2 0.8600
N3 C13 1.335(4)
N3 C14 1.465(4)
N3 C17 1.465(4)
N4 C18 1.313(4)
N4 C19 1.448(4)
N4 H4 0.8600
C2 C6 1.519(5)
C2 C3 1.521(5)
C2 H2A 0.9800
C3 C4 1.480(6)
C3 H3A 0.9700
C3 H3B 0.9700
C4 C5 1.488(6)
C4 H4A 0.9700
C4 H4B 0.9700
C5 H5A 0.9700
C5 H5B 0.9700
C7 C12 1.398(4)
C7 C8 1.399(4)
C8 C9 1.384(5)
C8 H8 0.9300
C9 C10 1.362(5)
C9 H9 0.9300
C10 C11 1.371(5)
C10 H10 0.9300
C11 C12 1.402(4)
C11 H11 0.9300
C12 C13 1.492(5)
C14 C15 1.481(6)
C14 H14A 0.9700
C14 H14B 0.9700
C15 C16 1.470(6)
C15 H15A 0.9700
C15 H15B 0.9700
C16 C17 1.528(5)
C16 H16A 0.9700
C16 H16B 0.9700
C17 C18 1.527(5)
C17 H17 0.9800
C19 H19A 0.9600
C19 H19B 0.9600
C19 H19C 0.9600
C20 C22 1.509(6)
C20 C21 1.512(5)
C20 C23 1.514(6)
C21 H21A 0.9600
C21 H21B 0.9600
C21 H21C 0.9600
C22 H22A 0.9600
C22 H22B 0.9600
C22 H22C 0.9600
C23 H23A 0.9600
C23 H23B 0.9600
C23 H23C 0.9600

loop_
_geom_torsion_atom_site_label_1
_geom_torsion_atom_site_label_2
_geom_torsion_atom_site_label_3
_geom_torsion_atom_site_label_4
_geom_torsion
C2 N1 C1 O1 172.7(4)
C5 N1 C1 O1 4.7(6)
C2 N1 C1 O2 -11.0(5)
C5 N1 C1 O2 -178.9(3)
C20 O2 C1 O1 -7.1(6)
C20 O2 C1 N1 176.6(3)
C1 N1 C2 C6 -69.4(4)
C5 N1 C2 C6 99.4(4)
C1 N1 C2 C3 171.3(4)
C5 N1 C2 C3 -19.9(4)
N1 C2 C3 C4 26.5(5)
C6 C2 C3 C4 -92.4(4)
C2 C3 C4 C5 -25.0(6)
C1 N1 C5 C4 174.4(4)
C2 N1 C5 C4 5.1(5)
C3 C4 C5 N1 12.8(6)
C7 N2 C6 O3 -2.7(6)
C7 N2 C6 C2 177.8(3)
N1 C2 C6 O3 -16.6(5)
C3 C2 C6 O3 97.2(4)
N1 C2 C6 N2 163.0(3)
C3 C2 C6 N2 -83.2(4)
C6 N2 C7 C12 170.2(3)
C6 N2 C7 C8 -11.8(5)
C12 C7 C8 C9 -0.7(5)
N2 C7 C8 C9 -178.7(3)
C7 C8 C9 C10 2.4(5)
C8 C9 C10 C11 -2.4(5)
C9 C10 C11 C12 0.8(5)
C8 C7 C12 C11 -0.9(4)
N2 C7 C12 C11 177.2(3)
C8 C7 C12 C13 -175.3(3)
N2 C7 C12 C13 2.8(4)
C10 C11 C12 C7 0.9(5)
C10 C11 C12 C13 175.4(3)
C14 N3 C13 O4 169.5(3)
C17 N3 C13 O4 -14.9(4)
C14 N3 C13 C12 -12.3(4)
C17 N3 C13 C12 163.4(3)
C7 C12 C13 O4 108.7(4)
C11 C12 C13 O4 -65.7(4)
C7 C12 C13 N3 -69.6(4)
C11 C12 C13 N3 116.1(3)
C13 N3 C14 C15 -162.8(4)
C17 N3 C14 C15 21.2(4)
N3 C14 C15 C16 -29.5(5)
C14 C15 C16 C17 27.3(5)
C13 N3 C17 C18 -60.7(4)
C14 N3 C17 C18 115.6(3)
C13 N3 C17 C16 178.9(3)
C14 N3 C17 C16 -4.9(4)
C15 C16 C17 N3 -13.7(4)
C15 C16 C17 C18 -132.6(4)
C19 N4 C18 O5 -0.7(6)
C19 N4 C18 C17 178.2(3)
N3 C17 C18 O5 -7.1(5)
C16 C17 C18 O5 107.9(4)
N3 C17 C18 N4 174.0(3)
C16 C17 C18 N4 -71.0(4)
C1 O2 C20 C22 -62.4(5)
C1 O2 C20 C21 63.4(5)
C1 O2 C20 C23 -179.0(3)
